data_7238090
loop_
_publ_author_name
'Han, Zhangang'
'Zhao, Yulong'
'Peng, Jun'
'Tian, Aixiang'
'Liu, Qun'
'Ma, Jianfang'
'Wang, Enbo'
'Hu, Ninghai'

_publ_section_title
;
 Co-existing intermolecular halogen bonding, aryl packing and hydrogen
 bonding in driving the self-assembly process of Keggin polyoxometalates
;
_journal_issue 63
_journal_name_full CrystEngComm
_journal_page_first 380
_journal_paper_doi 10.1039/b501922b
_journal_volume 7
_journal_year 2005
_chemical_formula_sum 'C64 H56 Br4 N8 O43 Si W12'
_chemical_formula_weight 4178.84
_space_group_IT_number 2
_space_group_name_Hall '-P 1'
_space_group_name_H-M_alt 'P -1'
_symmetry_cell_setting triclinic
_symmetry_space_group_name_H-M 'P -1'
_atom_sites_solution_hydrogens geom
_atom_sites_solution_primary direct
_atom_sites_solution_secondary difmap
_audit_creation_method SHELXL-97
_cell_angle_alpha 87.64(3)
_cell_angle_beta 72.10(3)
_cell_angle_gamma 79.24(3)
_cell_formula_units_Z 1
_cell_length_a 9.897(2)
_cell_length_b 14.401(3)
_cell_length_c 15.775(3)
_cell_measurement_reflns_used 9311
_cell_measurement_temperature 293(2)
_cell_measurement_theta_max 27.46
_cell_measurement_theta_min 3.05
_cell_volume 2101.6(8)
_computing_cell_refinement 'RAPID AUTO'
_computing_data_collection 'RAPID AUTO'
_computing_data_reduction 'RAPID AUTO'
_computing_structure_refinement 'SHELXL-97 (Sheldrick, 1997)'
_computing_structure_solution 'SHELXS-97 (Sheldrick, 1990)'
_diffrn_ambient_temperature 293(2)
_diffrn_detector_area_resol_mean 0.01
_diffrn_measured_fraction_theta_full 0.963
_diffrn_measured_fraction_theta_max 0.963
_diffrn_measurement_device_type 'Rigaku R-AXIS RAPID IP'
_diffrn_measurement_method Oscillation
_diffrn_radiation_monochromator graphite
_diffrn_radiation_source 'fine-focus sealed tube'
_diffrn_radiation_type MoK\a
_diffrn_radiation_wavelength 0.71073
_diffrn_reflns_av_R_equivalents 0.0407
_diffrn_reflns_av_sigmaI/netI 0.0529
_diffrn_reflns_limit_h_max 12
_diffrn_reflns_limit_h_min -11
_diffrn_reflns_limit_k_max 18
_diffrn_reflns_limit_k_min -18
_diffrn_reflns_limit_l_max 20
_diffrn_reflns_limit_l_min -20
_diffrn_reflns_number 20270
_diffrn_reflns_theta_full 27.46
_diffrn_reflns_theta_max 27.46
_diffrn_reflns_theta_min 3.05
_diffrn_standards_decay_% none
_exptl_absorpt_coefficient_mu 18.359
_exptl_absorpt_correction_T_max 0.012
_exptl_absorpt_correction_T_min 0.001
_exptl_absorpt_correction_type numerical
_exptl_absorpt_process_details 'ABSCOR by T.Higashi 8 March, 1995'
_exptl_crystal_colour yellow
_exptl_crystal_density_diffrn 3.300
_exptl_crystal_density_meas ?
_exptl_crystal_density_method 'not measured'
_exptl_crystal_description block
_exptl_crystal_F_000 1880
_exptl_crystal_size_max 0.420
_exptl_crystal_size_mid 0.320
_exptl_crystal_size_min 0.240
_refine_diff_density_max 3.021
_refine_diff_density_min -3.007
_refine_diff_density_rms 0.376
_refine_ls_extinction_method none
_refine_ls_goodness_of_fit_ref 1.199
_refine_ls_hydrogen_treatment constr
_refine_ls_matrix_type full
_refine_ls_number_parameters 553
_refine_ls_number_reflns 9281
_refine_ls_number_restraints 36
_refine_ls_restrained_S_all 1.203
_refine_ls_R_factor_all 0.0787
_refine_ls_R_factor_gt 0.0706
_refine_ls_shift/su_max 0.004
_refine_ls_shift/su_mean 0.000
_refine_ls_structure_factor_coef Fsqd
_refine_ls_weighting_details 'calc w=1/[\s^2^(Fo^2^)+(0.0000P)^2^+135.6586P] where P=(Fo^2^+2Fc^2^)/3'
_refine_ls_weighting_scheme calc
_refine_ls_wR_factor_gt 0.1504
_refine_ls_wR_factor_ref 0.1538
_reflns_number_gt 8312
_reflns_number_total 9281
_reflns_threshold_expression >2sigma(I)
_cod_data_source_file b501922b.txt
_cod_data_source_block Compound_3
_cod_depositor_comments
;
The following automatic conversions were performed:

data item '_symmetry_cell_setting' value 'Triclinic' was changed to
'triclinic' in accordance with the
/home/saulius/struct/COD-crude-data/automatic-downloads/DataCite-retrospective/RSC/depositions/lib/dictionaries/cif_core.dic
dictionary named 'cif_core.dic' version 2.4.2 last updated on
2011-04-26.

data item '_exptl_crystal_density_meas' value 'none' was changed to
'?' -- the value is perceived as not measured.

Automatic conversion script
Id: cif_fix_values 6909 2019-04-08 15:41:33Z antanas 
;
_cod_original_cell_volume 2101.6(7)
_cod_original_sg_symbol_H-M P-1
_cod_database_code 7238090

loop_
_symmetry_equiv_pos_as_xyz
'x, y, z'
'-x, -y, -z'

loop_
_atom_site_label
_atom_site_type_symbol
_atom_site_fract_x
_atom_site_fract_y
_atom_site_fract_z
_atom_site_U_iso_or_equiv
_atom_site_adp_type
_atom_site_occupancy
_atom_site_symmetry_multiplicity
_atom_site_calc_flag
_atom_site_refinement_flags
W1 W 0.16785(7) 0.57068(5) 0.66654(4) 0.02247(16) Uani 1 1 d .
W2 W 0.51782(8) 0.51992(5) 0.27320(4) 0.02645(17) Uani 1 1 d .
W3 W 0.18585(7) 0.59104(5) 0.44057(6) 0.03275(19) Uani 1 1 d .
W4 W 0.66263(8) 0.65024(6) 0.59456(6) 0.0342(2) Uani 1 1 d .
W5 W 0.67674(7) 0.67217(5) 0.36808(4) 0.02270(16) Uani 1 1 d .
W6 W 0.34559(8) 0.74209(5) 0.53716(5) 0.02787(17) Uani 1 1 d .
Si1 Si 0.5000 0.5000 0.5000 0.0235(13) Uani 1 2 d S
O1' O 0.466(3) 0.395(2) 0.505(2) 0.051(3) Uani 0.50 1 d P
O1 O 0.648(3) 0.425(2) 0.467(2) 0.051(3) Uani 0.50 1 d P
O2' O 0.415(4) 0.497(2) 0.4238(18) 0.047(3) Uani 0.50 1 d P
O2 O 0.600(4) 0.521(2) 0.4083(18) 0.047(3) Uani 0.50 1 d P
O3 O 0.194(2) 0.4603(12) 0.4231(14) 0.072(5) Uani 1 1 d U
O4 O 0.7294(17) 0.6794(13) 0.4739(11) 0.058(3) Uani 1 1 d U
O5 O 0.3293(18) 0.5890(11) 0.3291(12) 0.058(3) Uani 1 1 d U
O6 O 0.2358(18) 0.7041(11) 0.4671(9) 0.047(3) Uani 1 1 d .
O7 O 0.4862(18) 0.7293(14) 0.5980(11) 0.060(4) Uani 1 1 d U
O8 O 0.1065(19) 0.5781(12) 0.5650(11) 0.054(3) Uani 1 1 d U
O9 O 0.4961(15) 0.7467(12) 0.4304(10) 0.051(3) Uani 1 1 d .
O10 O 0.5859(15) 0.6315(12) 0.2912(10) 0.051(3) Uani 1 1 d .
O11 O 0.703(2) 0.4499(10) 0.2638(13) 0.062(5) Uani 1 1 d .
O12 O 0.8220(19) 0.5624(10) 0.3347(14) 0.060(5) Uani 1 1 d .
O13 O 0.7603(17) 0.7532(11) 0.3057(13) 0.058(5) Uani 1 1 d .
O14 O 0.0108(19) 0.5979(12) 0.7490(11) 0.054(3) Uani 1 1 d .
O15 O 0.0396(14) 0.6365(11) 0.4104(10) 0.043(4) Uani 1 1 d .
O16 O 0.528(2) 0.5283(12) 0.1642(13) 0.063(3) Uani 1 1 d .
O17 O 0.2704(17) 0.8580(13) 0.5538(11) 0.058(3) Uani 1 1 d .
O18 O 0.7373(18) 0.7220(11) 0.6387(12) 0.058(3) Uani 1 1 d .
O19 O 0.446(2) 0.4078(12) 0.3008(13) 0.063(3) Uani 1 1 d U
O20 O 0.221(2) 0.6901(12) 0.6377(13) 0.063(3) Uani 1 1 d .
C1 C 0.884(3) 0.345(2) -0.1989(16) 0.060(7) Uani 1 1 d .
H1A H 0.9535 0.3138 -0.2484 0.072 Uiso 1 1 calc R
C2 C 0.776(2) 0.3012(16) -0.1458(14) 0.043(5) Uani 1 1 d .
H2A H 0.7662 0.2423 -0.1626 0.052 Uiso 1 1 calc R
C3 C 0.681(2) 0.3450(13) -0.0671(13) 0.033(4) Uani 1 1 d .
C4 C 0.696(3) 0.4359(14) -0.0449(15) 0.041(5) Uani 1 1 d .
H4A H 0.6355 0.4674 0.0072 0.049 Uiso 1 1 calc R
C5 C 0.807(3) 0.4775(16) -0.107(2) 0.062(8) Uani 1 1 d .
H5A H 0.8201 0.5373 -0.0947 0.074 Uiso 1 1 calc R
C6 C 0.564(2) 0.2961(12) -0.0122(12) 0.028(4) Uani 1 1 d .
C7 C 0.487(2) 0.3212(13) 0.0785(13) 0.035(4) Uani 1 1 d .
H7A H 0.5071 0.3712 0.1055 0.042 Uiso 1 1 calc R
C8 C 0.386(2) 0.2719(13) 0.1246(12) 0.030(4) Uani 1 1 d .
H8A H 0.3333 0.2886 0.1834 0.036 Uiso 1 1 calc R
C9 C 0.3614(19) 0.1954(12) 0.0836(11) 0.027(4) Uani 1 1 d .
C10 C 0.442(2) 0.1765(13) -0.0066(11) 0.031(4) Uani 1 1 d .
H10A H 0.4230 0.1279 -0.0358 0.037 Uiso 1 1 calc R
C11 C 0.255(2) 0.1337(13) 0.1314(12) 0.029(4) Uani 1 1 d .
C12 C 0.277(2) 0.0411(12) 0.1049(12) 0.031(4) Uani 1 1 d .
H12A H 0.3590 0.0175 0.0582 0.037 Uiso 1 1 calc R
C13 C 0.184(2) -0.0176(13) 0.1442(13) 0.035(4) Uani 1 1 d .
H13A H 0.2039 -0.0810 0.1272 0.042 Uiso 1 1 calc R
C14 C 0.056(2) 0.0202(14) 0.2112(12) 0.032(4) Uani 1 1 d .
C15 C 0.029(2) 0.1115(13) 0.2393(14) 0.038(3) Uani 1 1 d .
H15A H -0.0545 0.1349 0.2850 0.046 Uiso 1 1 calc R
C16 C 0.1276(18) 0.1700(13) 0.1989(12) 0.029(4) Uani 1 1 d .
H16A H 0.1086 0.2332 0.2166 0.035 Uiso 1 1 calc R
C17 C 0.332(2) -0.1664(14) 0.3023(14) 0.038(3) Uani 1 1 d .
H17A H 0.3398 -0.2303 0.2905 0.046 Uiso 1 1 calc R
C18 C 0.442(2) -0.1208(13) 0.2570(13) 0.036(4) Uani 1 1 d .
H18A H 0.5243 -0.1533 0.2153 0.043 Uiso 1 1 calc R
C19 C 0.430(2) -0.0262(13) 0.2747(12) 0.029(4) Uani 1 1 d .
C20 C 0.304(2) 0.0227(14) 0.3375(13) 0.034(4) Uani 1 1 d .
H20A H 0.2922 0.0869 0.3497 0.041 Uiso 1 1 calc R
C21 C 0.198(3) -0.0314(16) 0.3809(15) 0.047(6) Uani 1 1 d .
H21A H 0.1145 -0.0022 0.4237 0.056 Uiso 1 1 calc R
C22 C 0.543(2) 0.0292(14) 0.2264(13) 0.034(4) Uani 1 1 d .
C23 C 0.565(2) 0.1053(15) 0.2678(12) 0.037(4) Uani 1 1 d .
H23A H 0.5112 0.1217 0.3265 0.044 Uiso 1 1 calc R
C24 C 0.668(2) 0.1561(13) 0.2219(12) 0.035(4) Uani 1 1 d .
H24A H 0.6842 0.2070 0.2492 0.042 Uiso 1 1 calc R
C25 C 0.7473(19) 0.1309(13) 0.1330(13) 0.031(4) Uani 1 1 d .
C26 C 0.723(2) 0.0510(13) 0.0985(12) 0.035(4) Uani 1 1 d .
H26A H 0.7794 0.0307 0.0411 0.042 Uiso 1 1 calc R
C27 C 0.8547(18) 0.1878(13) 0.0795(13) 0.031(4) Uani 1 1 d .
C28 C 0.844(2) 0.2805(13) 0.1048(13) 0.032(4) Uani 1 1 d .
H28A H 0.7701 0.3073 0.1544 0.039 Uiso 1 1 calc R
C29 C 0.945(2) 0.3337(14) 0.0555(13) 0.036(4) Uani 1 1 d .
H29A H 0.9369 0.3964 0.0715 0.044 Uiso 1 1 calc R
C30 C 1.057(2) 0.2937(15) -0.0164(12) 0.036(4) Uani 1 1 d .
C31 C 1.065(2) 0.2008(15) -0.0450(13) 0.040(5) Uani 1 1 d .
H31A H 1.1362 0.1752 -0.0965 0.048 Uiso 1 1 calc R
C32 C 0.966(2) 0.1489(15) 0.0053(14) 0.041(5) Uani 1 1 d .
H32A H 0.9731 0.0863 -0.0110 0.050 Uiso 1 1 calc R
N1 N 0.888(2) 0.4337(15) -0.1772(13) 0.046(5) Uani 1 1 d .
N2 N 0.5438(16) 0.2246(11) -0.0527(9) 0.028(3) Uani 1 1 d .
N3 N 0.2130(19) -0.1218(12) 0.3626(11) 0.038(4) Uani 1 1 d .
N4 N 0.6202(18) 0.0001(12) 0.1446(11) 0.037(4) Uani 1 1 d .
Br1 Br -0.0734(3) -0.0632(2) 0.2596(2) 0.0711(8) Uani 1 1 d .
Br2 Br 1.1919(3) 0.3659(2) -0.0825(2) 0.0719(8) Uani 1 1 d .
OW1 O 0.0579(18) 1.1521(14) 0.5249(15) 0.073(6) Uani 1 1 d .
OW2 O 0.344(4) 1.068(2) 0.535(2) 0.056(9) Uani 0.50 1 d P

loop_
_atom_site_aniso_label
_atom_site_aniso_U_11
_atom_site_aniso_U_22
_atom_site_aniso_U_33
_atom_site_aniso_U_23
_atom_site_aniso_U_13
_atom_site_aniso_U_12
W1 0.0201(3) 0.0261(3) 0.0165(3) -0.0012(2) 0.0032(2) -0.0072(3)
W2 0.0358(4) 0.0262(3) 0.0128(3) 0.0002(2) 0.0007(3) -0.0081(3)
W3 0.0207(3) 0.0265(4) 0.0551(5) 0.0115(3) -0.0171(3) -0.0071(3)
W4 0.0260(4) 0.0351(4) 0.0420(5) -0.0208(3) -0.0037(3) -0.0133(3)
W5 0.0231(3) 0.0283(3) 0.0157(3) 0.0020(2) -0.0004(2) -0.0118(3)
W6 0.0357(4) 0.0184(3) 0.0304(4) -0.0082(3) -0.0150(3) 0.0032(3)
Si1 0.022(3) 0.021(3) 0.028(3) 0.000(2) -0.005(3) -0.010(3)
O1' 0.035(5) 0.076(7) 0.040(5) -0.023(5) -0.018(4) 0.013(5)
O1 0.035(5) 0.076(7) 0.040(5) -0.023(5) -0.018(4) 0.013(5)
O2' 0.082(9) 0.055(7) 0.024(6) 0.024(5) -0.025(6) -0.050(7)
O2 0.082(9) 0.055(7) 0.024(6) 0.024(5) -0.025(6) -0.050(7)
O3 0.061(8) 0.046(7) 0.083(9) 0.004(7) 0.022(7) -0.021(7)
O4 0.047(5) 0.074(7) 0.038(5) -0.010(5) -0.007(4) 0.013(5)
O5 0.050(6) 0.035(5) 0.074(7) -0.008(5) 0.009(5) -0.019(5)
O6 0.082(9) 0.055(7) 0.024(6) 0.024(5) -0.025(6) -0.050(7)
O7 0.048(7) 0.092(9) 0.035(7) -0.019(6) -0.018(6) 0.010(7)
O8 0.070(6) 0.055(6) 0.050(6) 0.007(5) -0.022(5) -0.036(5)
O9 0.035(5) 0.076(7) 0.040(5) -0.023(5) -0.018(4) 0.013(5)
O10 0.035(5) 0.076(7) 0.040(5) -0.023(5) -0.018(4) 0.013(5)
O11 0.082(12) 0.025(7) 0.104(15) -0.020(8) -0.074(12) 0.012(8)
O12 0.068(11) 0.022(7) 0.115(16) -0.023(8) -0.069(11) 0.010(7)
O13 0.042(8) 0.048(9) 0.084(13) 0.041(9) -0.017(8) -0.018(7)
O14 0.070(6) 0.055(6) 0.050(6) 0.007(5) -0.022(5) -0.036(5)
O15 0.026(7) 0.060(9) 0.051(9) 0.016(7) -0.021(6) -0.016(7)
O16 0.077(6) 0.046(5) 0.068(6) 0.015(4) -0.015(5) -0.027(5)
O17 0.047(5) 0.074(7) 0.038(5) -0.010(5) -0.007(4) 0.013(5)
O18 0.050(6) 0.035(5) 0.074(7) -0.008(5) 0.009(5) -0.019(5)
O19 0.077(6) 0.046(5) 0.068(6) 0.015(4) -0.015(5) -0.027(5)
O20 0.077(6) 0.046(5) 0.068(6) 0.015(4) -0.015(5) -0.027(5)
C1 0.045(13) 0.10(2) 0.029(11) 0.002(12) -0.002(10) -0.013(14)
C2 0.045(12) 0.051(12) 0.028(10) 0.006(9) -0.006(9) -0.008(10)
C3 0.035(10) 0.033(9) 0.033(10) 0.008(8) -0.020(8) 0.001(8)
C4 0.064(14) 0.030(10) 0.048(12) 0.011(9) -0.031(11) -0.031(10)
C5 0.10(2) 0.032(11) 0.09(2) 0.017(12) -0.053(18) -0.041(13)
C6 0.039(10) 0.020(8) 0.025(9) -0.001(6) -0.009(7) -0.008(7)
C7 0.044(11) 0.026(9) 0.039(11) -0.013(8) -0.014(9) -0.007(8)
C8 0.032(9) 0.037(10) 0.025(9) -0.006(7) -0.007(7) -0.017(8)
C9 0.030(9) 0.028(8) 0.021(8) 0.003(7) -0.009(7) -0.001(7)
C10 0.044(10) 0.029(9) 0.018(8) -0.002(7) -0.004(7) -0.012(8)
C11 0.034(9) 0.029(9) 0.022(8) -0.004(7) -0.003(7) -0.009(8)
C12 0.043(10) 0.020(8) 0.024(9) -0.007(6) -0.007(8) 0.006(7)
C13 0.045(11) 0.027(9) 0.033(10) 0.006(7) -0.008(8) -0.016(8)
C14 0.034(9) 0.037(10) 0.029(9) 0.011(8) -0.009(8) -0.019(8)
C15 0.045(8) 0.027(6) 0.041(8) 0.007(6) -0.008(6) -0.011(6)
C16 0.020(8) 0.032(9) 0.030(9) -0.002(7) -0.004(7) 0.000(7)
C17 0.045(8) 0.027(6) 0.041(8) 0.007(6) -0.008(6) -0.011(6)
C18 0.048(11) 0.032(9) 0.026(9) -0.004(7) -0.009(8) -0.006(9)
C19 0.036(9) 0.030(9) 0.024(9) 0.005(7) -0.009(7) -0.009(8)
C20 0.040(10) 0.037(10) 0.030(10) -0.003(8) -0.011(8) -0.017(9)
C21 0.052(13) 0.044(12) 0.039(12) 0.017(9) -0.004(10) -0.015(10)
C22 0.033(9) 0.035(10) 0.028(9) -0.003(7) -0.001(8) -0.007(8)
C23 0.045(11) 0.046(11) 0.020(9) -0.008(8) -0.007(8) -0.016(9)
C24 0.055(12) 0.034(10) 0.016(8) -0.002(7) -0.002(8) -0.023(9)
C25 0.026(9) 0.037(10) 0.031(10) -0.004(8) -0.008(7) -0.011(8)
C26 0.042(11) 0.035(10) 0.022(9) 0.000(7) -0.004(8) -0.005(9)
C27 0.019(8) 0.037(10) 0.034(10) 0.003(8) -0.005(7) -0.004(7)
C28 0.028(9) 0.037(10) 0.032(10) 0.000(8) -0.003(7) -0.013(8)
C29 0.046(11) 0.029(9) 0.034(10) -0.001(8) -0.014(9) -0.004(8)
C30 0.040(10) 0.051(12) 0.021(9) 0.002(8) -0.013(8) -0.011(9)
C31 0.035(10) 0.046(11) 0.028(10) -0.006(8) 0.007(8) -0.008(9)
C32 0.045(11) 0.040(11) 0.035(11) -0.008(9) 0.001(9) -0.018(9)
N1 0.050(11) 0.064(13) 0.036(10) 0.015(9) -0.014(8) -0.037(10)
N2 0.029(7) 0.039(8) 0.012(6) -0.007(6) 0.006(5) -0.015(6)
N3 0.045(10) 0.043(10) 0.026(8) 0.009(7) -0.008(7) -0.016(8)
N4 0.044(9) 0.042(9) 0.027(8) -0.017(7) -0.009(7) -0.011(8)
Br1 0.0615(16) 0.0768(19) 0.075(2) 0.0181(15) -0.0118(14) -0.0320(15)
Br2 0.0750(18) 0.0779(19) 0.0623(18) 0.0148(14) -0.0079(14) -0.0377(16)
OW1 0.038(9) 0.065(12) 0.102(16) 0.014(11) 0.001(10) -0.012(9)
OW2 0.07(2) 0.041(17) 0.06(2) -0.003(15) -0.014(18) -0.025(16)

loop_
_atom_type_symbol
_atom_type_description
_atom_type_scat_dispersion_real
_atom_type_scat_dispersion_imag
_atom_type_scat_source
C C 0.0033 0.0016 'International Tables Vol C Tables 4.2.6.8 and 6.1.1.4'
H H 0.0000 0.0000 'International Tables Vol C Tables 4.2.6.8 and 6.1.1.4'
N N 0.0061 0.0033 'International Tables Vol C Tables 4.2.6.8 and 6.1.1.4'
O O 0.0106 0.0060 'International Tables Vol C Tables 4.2.6.8 and 6.1.1.4'
Si Si 0.0817 0.0704 'International Tables Vol C Tables 4.2.6.8 and 6.1.1.4'
Br Br -0.2901 2.4595 'International Tables Vol C Tables 4.2.6.8 and 6.1.1.4'
W W -0.8490 6.8722 'International Tables Vol C Tables 4.2.6.8 and 6.1.1.4'

loop_
_geom_angle_atom_site_label_1
_geom_angle_atom_site_label_2
_geom_angle_atom_site_label_3
_geom_angle
_geom_angle_site_symmetry_1
_geom_angle_site_symmetry_3
O14 W1 O8 102.3(8) . .
O14 W1 O20 102.3(8) . .
O8 W1 O20 88.0(8) . .
O14 W1 O12 97.6(8) . 2_666
O8 W1 O12 88.9(7) . 2_666
O20 W1 O12 160.0(9) . 2_666
O14 W1 O11 99.1(9) . 2_666
O8 W1 O11 158.6(8) . 2_666
O20 W1 O11 88.1(8) . 2_666
O12 W1 O11 87.6(6) 2_666 2_666
O14 W1 O1 161.9(10) . 2_666
O8 W1 O1 65.7(9) . 2_666
O20 W1 O1 65.1(10) . 2_666
O12 W1 O1 95.7(11) 2_666 2_666
O11 W1 O1 93.7(10) 2_666 2_666
O14 W1 O2 155.9(8) . 2_666
O8 W1 O2 93.6(9) . 2_666
O20 W1 O2 96.1(9) . 2_666
O12 W1 O2 64.4(8) 2_666 2_666
O11 W1 O2 65.9(9) 2_666 2_666
O1 W1 O2 42.2(10) 2_666 2_666
O16 W2 O19 100.2(8) . .
O16 W2 O11 100.1(9) . .
O19 W2 O11 88.2(8) . .
O16 W2 O5 101.9(9) . .
O19 W2 O5 89.1(7) . .
O11 W2 O5 158.0(9) . .
O16 W2 O10 101.4(7) . .
O19 W2 O10 158.5(8) . .
O11 W2 O10 88.4(6) . .
O5 W2 O10 86.1(6) . .
O16 W2 O2' 157.3(10) . .
O19 W2 O2' 65.1(9) . .
O11 W2 O2' 96.7(11) . .
O5 W2 O2' 62.5(10) . .
O10 W2 O2' 94.3(8) . .
O16 W2 O2 157.5(9) . .
O19 W2 O2 95.1(9) . .
O11 W2 O2 63.8(10) . .
O5 W2 O2 94.7(10) . .
O10 W2 O2 64.5(8) . .
O2' W2 O2 45.2(10) . .
O15 W3 O8 102.2(8) . .
O15 W3 O6 99.2(7) . .
O8 W3 O6 86.8(6) . .
O15 W3 O5 99.6(8) . .
O8 W3 O5 158.1(8) . .
O6 W3 O5 87.7(7) . .
O15 W3 O3 100.2(9) . .
O8 W3 O3 90.2(8) . .
O6 W3 O3 160.5(9) . .
O5 W3 O3 87.9(7) . .
O15 W3 O2' 155.8(9) . .
O8 W3 O2' 97.8(8) . .
O6 W3 O2' 95.4(9) . .
O5 W3 O2' 61.7(8) . .
O3 W3 O2' 65.9(9) . .
O15 W3 O1 156.4(9) . 2_666
O8 W3 O1 62.2(9) . 2_666
O6 W3 O1 64.2(9) . 2_666
O5 W3 O1 96.5(9) . 2_666
O3 W3 O1 97.5(11) . 2_666
O2' W3 O1 47.6(10) . 2_666
O18 W4 O4 100.7(8) . .
O18 W4 O3 100.2(9) . 2_666
O4 W4 O3 90.8(8) . 2_666
O18 W4 O7 100.7(8) . .
O4 W4 O7 87.2(7) . .
O3 W4 O7 159.0(9) 2_666 .
O18 W4 O19 101.5(8) . 2_666
O4 W4 O19 157.7(8) . 2_666
O3 W4 O19 87.5(7) 2_666 2_666
O7 W4 O19 86.4(8) . 2_666
O18 W4 O2' 156.0(9) . 2_666
O4 W4 O2' 97.8(9) . 2_666
O3 W4 O2' 64.2(10) 2_666 2_666
O7 W4 O2' 95.3(10) . 2_666
O19 W4 O2' 61.6(8) 2_666 2_666
O18 W4 O1' 155.9(11) . 2_666
O4 W4 O1' 62.5(10) . 2_666
O3 W4 O1' 97.3(10) 2_666 2_666
O7 W4 O1' 63.4(9) . 2_666
O19 W4 O1' 95.6(10) 2_666 2_666
O2' W4 O1' 48.0(11) 2_666 2_666
O13 W5 O10 100.9(9) . .
O13 W5 O9 101.3(8) . .
O10 W5 O9 88.1(6) . .
O13 W5 O12 100.9(8) . .
O10 W5 O12 88.7(6) . .
O9 W5 O12 157.7(8) . .
O13 W5 O4 101.2(9) . .
O10 W5 O4 157.9(8) . .
O9 W5 O4 86.7(6) . .
O12 W5 O4 88.1(7) . .
O13 W5 O1' 158.3(11) . 2_666
O10 W5 O1' 93.8(9) . 2_666
O9 W5 O1' 63.1(9) . 2_666
O12 W5 O1' 95.2(10) . 2_666
O4 W5 O1' 64.7(9) . 2_666
O13 W5 O2 158.8(10) . .
O10 W5 O2 66.3(9) . .
O9 W5 O2 95.2(10) . .
O12 W5 O2 63.5(10) . .
O4 W5 O2 92.8(9) . .
O1' W5 O2 42.8(11) 2_666 .
O17 W6 O9 100.8(8) . .
O17 W6 O7 102.1(8) . .
O9 W6 O7 87.7(7) . .
O17 W6 O20 99.9(8) . .
O9 W6 O20 159.3(8) . .
O7 W6 O20 89.1(8) . .
O17 W6 O6 100.2(8) . .
O9 W6 O6 87.9(6) . .
O7 W6 O6 157.7(8) . .
O20 W6 O6 87.4(7) . .
O17 W6 O1' 157.8(11) . 2_666
O9 W6 O1' 62.3(10) . 2_666
O7 W6 O1' 64.9(9) . 2_666
O20 W6 O1' 97.9(10) . 2_666
O6 W6 O1' 93.8(9) . 2_666
O17 W6 O1 157.1(9) . 2_666
O9 W6 O1 96.5(9) . 2_666
O7 W6 O1 93.5(9) . 2_666
O20 W6 O1 63.2(9) . 2_666
O6 W6 O1 65.4(8) . 2_666
O1' W6 O1 45.1(11) 2_666 2_666
O2 Si1 O2 180.000(4) 2_666 .
O2 Si1 O1' 67.9(15) 2_666 .
O2 Si1 O1' 112.1(15) . .
O2 Si1 O1' 112.1(15) 2_666 2_666
O2 Si1 O1' 67.9(15) . 2_666
O1' Si1 O1' 179.997(6) . 2_666
O2 Si1 O1 65.8(18) 2_666 2_666
O2 Si1 O1 114.2(18) . 2_666
O1' Si1 O1 109.7(16) . 2_666
O1' Si1 O1 70.3(16) 2_666 2_666
O2 Si1 O1 114.2(18) 2_666 .
O2 Si1 O1 65.8(18) . .
O1' Si1 O1 70.3(16) . .
O1' Si1 O1 109.7(16) 2_666 .
O1 Si1 O1 180(2) 2_666 .
O2 Si1 O2' 70.9(15) 2_666 2_666
O2 Si1 O2' 109.1(15) . 2_666
O1' Si1 O2' 104.5(14) . 2_666
O1' Si1 O2' 75.5(14) 2_666 2_666
O1 Si1 O2' 106.6(16) 2_666 2_666
O1 Si1 O2' 73.4(16) . 2_666
O2 Si1 O2' 109.1(15) 2_666 .
O2 Si1 O2' 70.9(15) . .
O1' Si1 O2' 75.5(14) . .
O1' Si1 O2' 104.5(14) 2_666 .
O1 Si1 O2' 73.4(16) 2_666 .
O1 Si1 O2' 106.6(16) . .
O2' Si1 O2' 179.999(5) 2_666 .
Si1 O1' O2 54.1(13) . 2_666
Si1 O1' W5 125.2(15) . 2_666
O2 O1' W5 71.1(13) 2_666 2_666
Si1 O1' W6 122.4(16) . 2_666
O2 O1' W6 137.2(19) 2_666 2_666
W5 O1' W6 95.8(13) 2_666 2_666
Si1 O1' W4 118.8(16) . 2_666
O2 O1' W4 127.6(18) 2_666 2_666
W5 O1' W4 93.9(12) 2_666 2_666
W6 O1' W4 92.9(11) 2_666 2_666
Si1 O1 O2 55.2(15) . .
Si1 O1 W1 126.1(19) . 2_666
O2 O1 W1 70.9(16) . 2_666
Si1 O1 W6 122.2(18) . 2_666
O2 O1 W6 136.1(19) . 2_666
W1 O1 W6 95.7(10) 2_666 2_666
Si1 O1 W3 117.9(15) . 2_666
O2 O1 W3 128(2) . 2_666
W1 O1 W3 93.9(10) 2_666 2_666
W6 O1 W3 93.1(11) 2_666 2_666
Si1 O2' W2 123.9(16) . .
Si1 O2' W3 121.1(17) . .
W2 O2' W3 97.9(10) . .
Si1 O2' W4 117.7(13) . 2_666
W2 O2' W4 95.8(11) . 2_666
W3 O2' W4 93.9(11) . 2_666
Si1 O2 O1 59.0(13) . .
Si1 O2 O1' 57.9(16) . 2_666
O1 O2 O1' 99(2) . 2_666
Si1 O2 W1 125.9(17) . 2_666
O1 O2 W1 66.9(15) . 2_666
O1' O2 W1 135.0(19) 2_666 2_666
Si1 O2 W5 124.0(17) . .
O1 O2 W5 136(2) . .
O1' O2 W5 66.1(15) 2_666 .
W1 O2 W5 94.1(10) 2_666 .
Si1 O2 W2 120.0(16) . .
O1 O2 W2 127.3(19) . .
O1' O2 W2 126(2) 2_666 .
W1 O2 W2 92.3(10) 2_666 .
W5 O2 W2 91.4(8) . .
W4 O3 W3 136.0(11) 2_666 .
W4 O4 W5 138.7(11) . .
W3 O5 W2 137.2(11) . .
W3 O6 W6 137.1(8) . .
W4 O7 W6 138.5(10) . .
W1 O8 W3 138.2(10) . .
W6 O9 W5 138.3(10) . .
W5 O10 W2 137.3(10) . .
W2 O11 W1 137.7(10) . 2_666
W5 O12 W1 137.5(10) . 2_666
W2 O19 W4 137.2(11) . 2_666
W1 O20 W6 135.5(11) . .
N1 C1 C2 118(2) . .
N1 C1 H1A 120.8 . .
C2 C1 H1A 120.8 . .
C1 C2 C3 120(2) . .
C1 C2 H2A 119.8 . .
C3 C2 H2A 119.8 . .
C2 C3 C4 119(2) . .
C2 C3 C6 118.7(18) . .
C4 C3 C6 122.6(18) . .
C3 C4 C5 117(2) . .
C3 C4 H4A 121.6 . .
C5 C4 H4A 121.6 . .
N1 C5 C4 121(2) . .
N1 C5 H5A 119.6 . .
C4 C5 H5A 119.6 . .
N2 C6 C7 122.9(16) . .
N2 C6 C3 114.4(16) . .
C7 C6 C3 122.5(16) . .
C8 C7 C6 119.2(17) . .
C8 C7 H7A 120.4 . .
C6 C7 H7A 120.4 . .
C7 C8 C9 119.5(17) . .
C7 C8 H8A 120.2 . .
C9 C8 H8A 120.2 . .
C8 C9 C10 117.1(16) . .
C8 C9 C11 123.0(16) . .
C10 C9 C11 119.9(16) . .
N2 C10 C9 123.7(17) . .
N2 C10 H10A 118.1 . .
C9 C10 H10A 118.1 . .
C12 C11 C16 118.2(17) . .
C12 C11 C9 119.9(16) . .
C16 C11 C9 121.7(16) . .
C13 C12 C11 122.6(17) . .
C13 C12 H12A 118.7 . .
C11 C12 H12A 118.7 . .
C12 C13 C14 118.2(17) . .
C12 C13 H13A 120.9 . .
C14 C13 H13A 120.9 . .
C15 C14 C13 121.4(17) . .
C15 C14 Br1 122.2(15) . .
C13 C14 Br1 116.3(14) . .
C14 C15 C16 119.2(19) . .
C14 C15 H15A 120.4 . .
C16 C15 H15A 120.4 . .
C15 C16 C11 120.2(18) . .
C15 C16 H16A 119.9 . .
C11 C16 H16A 119.9 . .
N3 C17 C18 122.0(19) . .
N3 C17 H17A 119.0 . .
C18 C17 H17A 119.0 . .
C17 C18 C19 118.8(18) . .
C17 C18 H18A 120.6 . .
C19 C18 H18A 120.6 . .
C18 C19 C20 120.1(17) . .
C18 C19 C22 122.1(17) . .
C20 C19 C22 117.7(16) . .
C19 C20 C21 116.3(18) . .
C19 C20 H20A 121.8 . .
C21 C20 H20A 121.8 . .
N3 C21 C20 122(2) . .
N3 C21 H21A 118.9 . .
C20 C21 H21A 118.9 . .
N4 C22 C23 123.0(18) . .
N4 C22 C19 116.6(17) . .
C23 C22 C19 120.4(17) . .
C24 C23 C22 119.5(17) . .
C24 C23 H23A 120.2 . .
C22 C23 H23A 120.2 . .
C23 C24 C25 119.5(17) . .
C23 C24 H24A 120.2 . .
C25 C24 H24A 120.2 . .
C26 C25 C24 117.0(17) . .
C26 C25 C27 122.1(17) . .
C24 C25 C27 120.9(17) . .
N4 C26 C25 123.3(17) . .
N4 C26 H26A 118.4 . .
C25 C26 H26A 118.4 . .
C28 C27 C32 119.5(17) . .
C28 C27 C25 119.6(16) . .
C32 C27 C25 120.9(18) . .
C27 C28 C29 119.7(17) . .
C27 C28 H28A 120.1 . .
C29 C28 H28A 120.1 . .
C30 C29 C28 120.3(19) . .
C30 C29 H29A 119.8 . .
C28 C29 H29A 119.8 . .
C29 C30 C31 120.4(18) . .
C29 C30 Br2 120.0(16) . .
C31 C30 Br2 119.4(14) . .
C32 C31 C30 118.3(18) . .
C32 C31 H31A 120.9 . .
C30 C31 H31A 120.9 . .
C31 C32 C27 121.5(19) . .
C31 C32 H32A 119.2 . .
C27 C32 H32A 119.2 . .
C5 N1 C1 124.7(19) . .
C6 N2 C10 117.5(15) . .
C21 N3 C17 120.6(18) . .
C22 N4 C26 117.5(16) . .

loop_
_geom_bond_atom_site_label_1
_geom_bond_atom_site_label_2
_geom_bond_distance
_geom_bond_site_symmetry_2
W1 O14 1.683(18) .
W1 O8 1.872(17) .
W1 O20 1.887(16) .
W1 O12 1.901(14) 2_666
W1 O11 1.905(15) 2_666
W1 O1 2.33(3) 2_666
W1 O2 2.40(4) 2_666
W2 O16 1.69(2) .
W2 O19 1.866(16) .
W2 O11 1.883(16) .
W2 O5 1.902(16) .
W2 O10 1.917(18) .
W2 O2' 2.32(3) .
W2 O2 2.50(3) .
W3 O15 1.672(13) .
W3 O8 1.893(17) .
W3 O6 1.885(14) .
W3 O5 1.888(16) .
W3 O3 1.896(17) .
W3 O2' 2.36(4) .
W3 O1 2.48(3) 2_666
W4 O18 1.661(17) .
W4 O4 1.871(16) .
W4 O3 1.891(18) 2_666
W4 O7 1.885(16) .
W4 O19 1.926(17) 2_666
W4 O2' 2.44(3) 2_666
W4 O1' 2.48(3) 2_666
W5 O13 1.667(14) .
W5 O10 1.883(15) .
W5 O9 1.898(14) .
W5 O12 1.897(14) .
W5 O4 1.908(17) .
W5 O1' 2.36(3) 2_666
W5 O2 2.44(3) .
W6 O17 1.692(17) .
W6 O9 1.883(16) .
W6 O7 1.897(16) .
W6 O20 1.911(17) .
W6 O6 1.927(14) .
W6 O1' 2.40(3) 2_666
W6 O1 2.41(4) 2_666
Si1 O2 1.53(3) 2_666
Si1 O2 1.53(3) .
Si1 O1' 1.60(4) .
Si1 O1' 1.60(4) 2_666
Si1 O1 1.60(3) 2_666
Si1 O1 1.60(3) .
Si1 O2' 1.67(3) 2_666
Si1 O2' 1.67(3) .
O1' O2 1.75(4) 2_666
O1' W5 2.36(3) 2_666
O1' W6 2.40(3) 2_666
O1' W4 2.48(3) 2_666
O1 O2 1.70(4) .
O1 W1 2.33(3) 2_666
O1 W6 2.41(4) 2_666
O1 W3 2.48(3) 2_666
O2' W4 2.44(3) 2_666
O2 O1' 1.75(4) 2_666
O2 W1 2.40(4) 2_666
O3 W4 1.891(18) 2_666
O11 W1 1.906(15) 2_666
O12 W1 1.901(14) 2_666
O19 W4 1.926(17) 2_666
C1 N1 1.35(3) .
C1 C2 1.38(3) .
C1 H1A 0.9300 .
C2 C3 1.40(3) .
C2 H2A 0.9300 .
C3 C4 1.41(3) .
C3 C6 1.49(3) .
C4 C5 1.44(3) .
C4 H4A 0.9300 .
C5 N1 1.26(3) .
C5 H5A 0.9300 .
C6 N2 1.31(2) .
C6 C7 1.42(3) .
C7 C8 1.35(3) .
C7 H7A 0.9300 .
C8 C9 1.40(2) .
C8 H8A 0.9300 .
C9 C10 1.41(2) .
C9 C11 1.50(2) .
C10 N2 1.34(2) .
C10 H10A 0.9300 .
C11 C12 1.37(2) .
C11 C16 1.41(2) .
C12 C13 1.36(3) .
C12 H12A 0.9300 .
C13 C14 1.41(3) .
C13 H13A 0.9300 .
C14 C15 1.36(3) .
C14 Br1 1.888(17) .
C15 C16 1.40(3) .
C15 H15A 0.9300 .
C16 H16A 0.9300 .
C17 N3 1.33(3) .
C17 C18 1.38(3) .
C17 H17A 0.9300 .
C18 C19 1.38(3) .
C18 H18A 0.9300 .
C19 C20 1.41(3) .
C19 C22 1.49(3) .
C20 C21 1.42(3) .
C20 H20A 0.9300 .
C21 N3 1.32(3) .
C21 H21A 0.9300 .
C22 N4 1.32(2) .
C22 C23 1.38(3) .
C23 C24 1.37(3) .
C23 H23A 0.9300 .
C24 C25 1.41(2) .
C24 H24A 0.9300 .
C25 C26 1.38(3) .
C25 C27 1.49(2) .
C26 N4 1.37(3) .
C26 H26A 0.9300 .
C27 C28 1.39(3) .
C27 C32 1.39(3) .
C28 C29 1.40(3) .
C28 H28A 0.9300 .
C29 C30 1.37(3) .
C29 H29A 0.9300 .
C30 C31 1.41(3) .
C30 Br2 1.88(2) .
C31 C32 1.38(3) .
C31 H31A 0.9300 .
C32 H32A 0.9300 .
